data_1555072
loop_
_publ_author_name
'Zerov, Aleksey V.'
'Bulova, Anastasia A.'
'Khoroshilova, Olesya V.'
'Vasilyev, Aleksander V.'

_publ_section_title
;
 TfOH-promoted transformation of TMS-ethers of diarylsubstituted CF3-allyl
 alcohols with arenes into CF3-indanes
;
_journal_issue 18
_journal_name_full 'Organic Chemistry Frontiers'
_journal_page_first 3264
_journal_paper_doi 10.1039/C9QO00822E
_journal_volume 6
_journal_year 2019
_chemical_formula_moiety 'C22 H16 Br F3'
_chemical_formula_sum 'C22 H16 Br F3'
_chemical_formula_weight 417.26
_space_group_crystal_system triclinic
_space_group_IT_number 2
_space_group_name_Hall '-P 1'
_space_group_name_H-M_alt 'P -1'
_atom_sites_solution_hydrogens geom
_atom_sites_solution_primary iterative
_audit_creation_date 2018-10-09
_audit_creation_method
;
Olex2 1.2
(compiled 2018.05.29 svn.r3508 for OlexSys, GUI svn.r5506)
;
_audit_update_record
;
2018-10-24 deposited with the CCDC.	2019-08-05 downloaded from the CCDC.
;
_cell_angle_alpha 87.5911(16)
_cell_angle_beta 80.5904(18)
_cell_angle_gamma 78.3143(18)
_cell_formula_units_Z 2
_cell_length_a 9.02917(20)
_cell_length_b 9.25385(19)
_cell_length_c 11.1048(2)
_cell_measurement_reflns_used 9589
_cell_measurement_temperature 100(3)
_cell_measurement_theta_max 71.4980
_cell_measurement_theta_min 3.9720
_cell_volume 896.36(3)
_computing_cell_refinement 'CrysAlisPro 1.171.39.35a (Rigaku OD, 2017)'
_computing_data_collection 'CrysAlisPro 1.171.39.35a (Rigaku OD, 2017)'
_computing_data_reduction 'CrysAlisPro 1.171.39.35a (Rigaku OD, 2017)'
_computing_molecular_graphics 'Olex2 (Dolomanov et al., 2009)'
_computing_publication_material 'Olex2 (Dolomanov et al., 2009)'
_computing_structure_refinement 'ShelXL (Sheldrick, 2015)'
_computing_structure_solution
;
Superflip (Palatinus & Chapuis, 2007;Palatinus & van der Lee, 2008;
Palatinus et al., 2012)
;
_diffrn_ambient_environment N~2~
_diffrn_ambient_temperature 100(3)
_diffrn_detector 'CCD plate'
_diffrn_detector_type HyPix3000
_diffrn_measured_fraction_theta_full 1.000
_diffrn_measured_fraction_theta_max 1.000
_diffrn_measurement_details
;
List of Runs (angles in degrees, time in seconds):

  # Type    Start    End  Width  t~exp~   \w     \q     \k     \f   Frames
#--------------------------------------------------------------------------
  1  \w   -108.00 -59.00   0.50    0.20    --  -41.35 -13.00-151.00   98
  2  \w    -24.00   7.00   0.50    0.20    --   41.35 -13.00-151.00   62
  3  \w     21.00  55.00   0.50    0.20    --   41.35 -13.00-151.00   68
  4  \w     68.00 113.00   0.50    0.20    --   41.35  13.00  20.00   90
  5  \w     45.00  91.00   0.50    0.20    --  101.00 -13.00-151.00   92
  6  \w     94.00 121.00   0.50    0.20    --  101.00  13.00  20.00   54
  7  \w     -7.00  31.00   0.50    0.20    --  -41.35  13.00  20.00   76
  8  \w    -53.00 -16.00   0.50    0.20    --  -41.35  13.00  20.00   74
  9  \w    -67.00 -19.00   0.50    0.20    --  -41.35  77.00  30.00   96
 10  \w     -3.00  22.00   0.50    0.20    --  -41.35  77.00  30.00   50
 11  \w     13.00  94.00   0.50    0.20    --   41.35-138.00-180.00  162
 12  \w     -8.00  27.00   0.50    0.20    --   41.35 -65.00-150.00   70
 13  \w     24.00  49.00   0.50    0.20    --   41.35 -32.00 120.00   50
 14  \w     46.00  72.00   0.50    0.20    --   41.35  32.00 -60.00   52
 15  \w     79.00 104.00   0.50    0.20    --   41.35  43.00 120.00   50
 16  \w     34.00  62.00   0.50    0.20    --   41.35 -65.00-150.00   56
 17  \w     74.00  99.00   0.50    0.20    --   41.35  32.00 120.00   50
 18  \w    -11.00  18.00   0.50    0.20    --   41.35 -32.00 120.00   58
 19  \w     32.00  90.00   0.50    0.20    --   41.35-138.00  90.00  116
 20  \w    -14.00  39.00   0.50    0.20    --   41.35 -32.00 -30.00  106
 21  \w     23.00  66.00   0.50    0.20    --   41.35-138.00-120.00   86
 22  \w     28.00  69.00   0.50    0.20    --   41.35  43.00 120.00   82
 23  \w     33.00  58.00   0.50    0.20    --   41.35 -54.00-180.00   50
 24  \w    -15.00  13.00   0.50    0.20    --   41.35 -54.00-180.00   56
 25  \w     76.00 123.00   0.50    0.20    --  101.00  77.00-120.00   94
 26  \w     44.00 117.00   0.50    0.20    --  101.00 -77.00  30.00  146
 27  \w     34.00 108.00   0.50    0.20    --  101.00 -25.00  60.00  148
 28  \w     86.00 111.00   0.50    0.20    --  101.00-111.00  30.00   50
 29  \w     36.00  62.00   0.50    0.20    --  101.00-111.00  30.00   52
 30  \w     42.00  98.00   0.50    0.20    --  101.00 -68.00-180.00  112
 31  \w     41.00 110.00   0.50    0.20    --  101.00 -33.00 120.00  138
 32  \w     39.00 123.00   0.50    0.20    --  101.00 -68.00 -90.00  168
 33  \w     39.00  65.00   0.50    0.20    --  101.00-133.00 150.00   52
 34  \w     97.00 154.00   0.50    0.20    --  101.00  59.00 120.00  114
 35  \w     74.00 105.00   0.50    0.20    --  101.00-111.00-120.00   62
 36  \w     81.00 131.00   0.50    0.20    --  101.00  93.00 -30.00  100
 37  \w     77.00 105.00   0.50    0.20    --  101.00 -42.00-120.00   56
 38  \w     88.00 157.00   0.50    0.20    --  101.00  42.00  30.00  138
 39  \w     51.00 104.00   0.50    0.20    --  101.00-111.00-180.00  106
 40  \w     45.00 110.00   0.50    0.20    --  101.00-111.00 -60.00  130
 41  \w     39.00  96.00   0.50    0.20    --  101.00 -68.00 120.00  114
 42  \w     94.00 143.00   0.50    0.20    --  101.00  33.00  90.00   98
 43  \w     83.00 129.00   0.50    0.20    --  101.00 -93.00 -60.00   92
 44  \w     99.00 127.00   0.50    0.20    --  101.00  93.00  30.00   56
 45  \w     36.00 105.00   0.50    0.20    --  101.00 -33.00-150.00  138
 46  \w     71.00 117.00   0.50    0.20    --  101.00 -50.00   0.00   92
 47  \w     39.00  73.00   0.50    0.20    --  101.00-133.00 -90.00   68
 48  \w    100.00 125.00   0.50    0.20    --  101.00  33.00   0.00   50
 49  \w    111.00 154.00   0.50    0.20    --  101.00  17.00 -90.00   86
 50  \w     83.00 137.00   0.50    0.20    --  101.00  68.00-180.00  108
 51  \w     48.00 105.00   0.50    0.20    --  101.00 -33.00 -30.00  114
 52  \w     64.00  89.00   0.50    0.20    --  101.00-111.00 150.00   50
 53  \w     95.00 124.00   0.50    0.20    --  101.00-133.00 150.00   58
 54  \w     16.00  42.00   0.50    0.20    --   41.35  77.00-150.00   52
 55  \w    -35.00 -10.00   0.50    0.20    --    8.00 116.00  52.26   50
 56  \w    -35.00 -10.00   0.50    0.20    --   16.00 129.00-112.05   50
 57  \w     -3.00  22.00   0.50    0.20    --   28.00  94.00-152.05   50
 58  \w     -3.00  22.00   0.50    0.20    --   28.00  96.00   7.76   50
 59  \w     -4.00  21.00   0.50    0.20    --   28.00  97.00 -49.33   50
 60  \w     -4.00  21.00   0.50    0.20    --   28.00  97.00 120.04   50
 61  \w      3.00  28.00   0.50    0.20    --   32.00  90.00-107.65   50
 62  \w      3.00  28.00   0.50    0.20    --   32.00  90.00  -7.52   50
 63  \w     15.00  40.00   0.50    0.20    --   40.00  81.00 102.37   50
 64  \w     14.00  39.00   0.50    0.20    --   40.00  82.00 155.86   50
 65  \w     19.00  44.00   0.50    0.20    --   44.00  78.00 -92.22   50
 66  \w     19.00  44.00   0.50    0.20    --   44.00  80.00 -71.15   50
 67  \w     19.00  44.00   0.50    0.20    --   44.00  79.00  44.91   50
 68  \w     18.00  43.00   0.50    0.20    --   44.00  82.00-142.93   50
 69  \w     19.00  44.00   0.50    0.20    --   44.00  81.00  61.67   50
 70  \w     18.00  43.00   0.50    0.20    --   44.00  82.00   7.64   50
 71  \w     92.00 117.00   0.50    0.20    --   52.00  77.00  55.07   50
 72  \w     32.00  78.00   0.50    0.20    --   52.00  77.00  55.07   92
 73  \w     28.00  54.00   0.50    0.20    --   52.00  76.00 159.26   52
 74  \w     28.00  53.00   0.50    0.20    --   52.00  77.00 119.76   50
 75  \w     31.00  78.00   0.50    0.20    --   56.00  77.00  25.29   94
 76  \w     79.00 105.00   0.50    0.20    --   56.00  73.00 -64.60   52
 77  \w     32.00  58.00   0.50    0.20    --   56.00  76.00 -39.28   52
 78  \w     92.00 118.00   0.50    0.20    --   56.00  76.00-114.64   52
 79  \w     35.00  61.00   0.50    0.20    --   56.00  76.00-114.64   52
 80  \w     31.00  72.00   0.50    0.20    --   56.00  76.00  91.66   82
 81  \w     34.00  60.00   0.50    0.20    --   56.00  75.00-160.17   52
 82  \w     34.00  65.00   0.50    0.20    --   56.00  73.00 -64.60   62
 83  \w     41.00  67.00   0.50    0.20    --   60.00  74.00-140.97   52
 84  \w    102.00 127.00   0.50    0.20    --   64.00  55.00 145.77   50
 85  \w     47.00  73.00   0.50    0.20    --   64.00  55.00 145.77   52
 86  \w     40.00  76.00   0.50    0.20    --   64.00  75.00 -17.86   72
 87  \w     45.00  87.00   0.50    0.20    --   64.00  68.00-179.44   84
 88  \w     57.00 110.00   0.50    0.20    --   72.00  53.00  32.21  106
 89  \w     47.00  76.00   0.50    0.20    --   72.00  77.00-163.95   58
 90  \w     59.00  85.00   0.50    0.20    --   76.00  62.00 -43.14   52
 91  \w     65.00  91.00   0.50    0.20    --   84.00  60.00 145.59   52
 92  \w    101.00 126.00   0.50    0.20    --   84.00  77.00-129.67   50
 93  \w     59.00  85.00   0.50    0.20    --   84.00  77.00-129.67   52
 94  \w     85.00 114.00   0.50    0.20    --  101.00  59.00  90.00   58
 95  \w     85.00 134.00   0.50    0.20    --  101.00  59.00 -90.00   98
 96  \w     81.00 107.00   0.50    0.20    --  101.00  68.00  30.00   52
 97  \w    121.00 154.00   0.50    0.20    --  101.00  77.00 120.00   66
 98  \w     78.00 114.00   0.50    0.20    --  101.00  77.00 120.00   72
 99  \w    107.00 133.00   0.50    0.20    --  101.00  77.00-180.00   52
100  \w    109.00 135.00   0.50    0.20    --  101.00  77.00 150.00   52
101  \w     76.00 102.00   0.50    0.20    --  101.00  77.00-180.00   52
102  \w     79.00 105.00   0.50    0.20    --  101.00  77.00 150.00   52
103  \w    120.00 147.00   0.50    0.20    --  101.00  59.00   0.00   54
104  \w     85.00 111.00   0.50    0.20    --  101.00  59.00   0.00   52
105  \w     80.00 154.00   0.50    0.20    --  101.00  68.00 -90.00  148
106  \w     85.00 136.00   0.50    0.20    --  101.00  59.00-150.00  102
107  \w     77.00 124.00   0.50    0.20    --  101.00  77.00 -60.00   94
108  \w    129.00 155.00   0.50    0.20    --  101.00  77.00  30.00   52
109  \w     85.00 111.00   0.50    0.20    --  101.00 -59.00 150.00   52
110  \w     40.00  66.00   0.50    0.20    --  101.00 -59.00 150.00   52
111  \w     77.00 102.00   0.50    0.20    --  101.00  77.00  60.00   50
112  \w     76.00 108.00   0.50    0.20    --  101.00  77.00  30.00   64
113  \w     80.00 145.00   0.50    0.20    --  101.00  68.00 150.00  130
114  \w     66.00 103.00   0.50    0.20    --  101.00 -17.00 -60.00   74
115  \w    121.00 147.00   0.50    0.20    --  101.00  59.00 -60.00   52
116  \w     86.00 117.00   0.50    0.20    --  101.00  59.00 -60.00   62
117  \w     32.00  63.00   0.50    0.20    --  101.00 -17.00 -60.00   62
118  \w    122.00 148.00   0.50    0.20    --  101.00  77.00 -30.00   52
119  \w     76.00 102.00   0.50    0.20    --  101.00  77.00 -90.00   52
120  \w     76.00 102.00   0.50    0.20    --  101.00  77.00 -30.00   52
121  \w     76.00 119.00   0.50    0.20    --  101.00  77.00  90.00   86
122  \w    132.00 157.00   0.50    0.20    --  101.00  68.00  60.00   50
123  \w     80.00 106.00   0.50    0.20    --  101.00  68.00  60.00   52
124  \w     76.00 102.00   0.50    0.20    --  101.00  77.00   0.00   52
125  \w     85.00 110.00   0.50    0.20    --  101.00 -33.00 -30.00   50
126  \w     41.00  67.00   0.50    0.20    --  101.00 -33.00 -30.00   52
127  \w     78.00 150.00   0.50    0.20    --  101.00  77.00-150.00  144
;
_diffrn_measurement_device 'four-circle diffractometer'
_diffrn_measurement_device_type 'SuperNova, Single source at offset/far, HyPix3000'
_diffrn_measurement_method '\w scans'
_diffrn_orient_matrix_type 'CrysAlisPro convention (1999,Acta A55,543-557)'
_diffrn_orient_matrix_UB_11 0.0313728000
_diffrn_orient_matrix_UB_12 0.1579702000
_diffrn_orient_matrix_UB_13 -0.0096572000
_diffrn_orient_matrix_UB_21 -0.1736482000
_diffrn_orient_matrix_UB_22 0.0628360000
_diffrn_orient_matrix_UB_23 0.0209902000
_diffrn_orient_matrix_UB_31 0.0001241000
_diffrn_orient_matrix_UB_32 -0.0001013000
_diffrn_orient_matrix_UB_33 0.1387165000
_diffrn_radiation_monochromator mirror
_diffrn_radiation_probe x-ray
_diffrn_radiation_type CuK\a
_diffrn_radiation_wavelength 1.54184
_diffrn_reflns_av_R_equivalents 0.0335
_diffrn_reflns_av_unetI/netI 0.0246
_diffrn_reflns_Laue_measured_fraction_full 1.000
_diffrn_reflns_Laue_measured_fraction_max 1.000
_diffrn_reflns_limit_h_max 11
_diffrn_reflns_limit_h_min -11
_diffrn_reflns_limit_k_max 11
_diffrn_reflns_limit_k_min -11
_diffrn_reflns_limit_l_max 13
_diffrn_reflns_limit_l_min -10
_diffrn_reflns_number 16363
_diffrn_reflns_point_group_measured_fraction_full 1.000
_diffrn_reflns_point_group_measured_fraction_max 1.000
_diffrn_reflns_theta_full 67.684
_diffrn_reflns_theta_max 69.987
_diffrn_reflns_theta_min 4.035
_diffrn_source 'micro-focus sealed X-ray tube'
_diffrn_source_type 'SuperNova (Cu) X-ray Source'
_exptl_absorpt_coefficient_mu 3.410
_exptl_absorpt_correction_T_max 1.00000
_exptl_absorpt_correction_T_min 0.87696
_exptl_absorpt_correction_type multi-scan
_exptl_absorpt_process_details
;
CrysAlisPro 1.171.39.35a (Rigaku Oxford Diffraction, 2017)
Empirical absorption correction using spherical harmonics,
 implemented in SCALE3 ABSPACK scaling algorithm.
;
_exptl_crystal_colour 'clear colourless'
_exptl_crystal_colour_lustre clear
_exptl_crystal_colour_primary colourless
_exptl_crystal_density_diffrn 1.546
_exptl_crystal_description prism
_exptl_crystal_F_000 420
_exptl_crystal_size_max 0.5
_exptl_crystal_size_mid 0.24
_exptl_crystal_size_min 0.24
_refine_diff_density_max 0.301
_refine_diff_density_min -0.443
_refine_diff_density_rms 0.055
_refine_ls_extinction_method none
_refine_ls_goodness_of_fit_ref 1.058
_refine_ls_hydrogen_treatment constr
_refine_ls_matrix_type full
_refine_ls_number_parameters 235
_refine_ls_number_reflns 3388
_refine_ls_number_restraints 0
_refine_ls_restrained_S_all 1.058
_refine_ls_R_factor_all 0.0267
_refine_ls_R_factor_gt 0.0247
_refine_ls_shift/su_max 0.001
_refine_ls_shift/su_mean 0.000
_refine_ls_structure_factor_coef Fsqd
_refine_ls_weighting_details 'w=1/[\s^2^(Fo^2^)+(0.0279P)^2^+0.4765P] where P=(Fo^2^+2Fc^2^)/3'
_refine_ls_weighting_scheme calc
_refine_ls_wR_factor_gt 0.0604
_refine_ls_wR_factor_ref 0.0615
_reflns_Friedel_coverage 0.000
_reflns_number_gt 3179
_reflns_number_total 3388
_reflns_threshold_expression 'I > 2\s(I)'
_cod_data_source_file c9qo00822e2.cif
_cod_data_source_block 7072-9949_emt105
_cod_database_code 1555072
_shelx_shelxl_version_number 2014/7
_chemical_oxdiff_formula 'C20 F3'
_shelx_space_group_comment
;
The symmetry employed for this shelxl refinement is uniquely defined
by the following loop, which should always be used as a source of
symmetry information in preference to the above space-group names.
They are only intended as comments.
;
_shelx_estimated_absorpt_t_max 0.495
_shelx_estimated_absorpt_t_min 0.280
_reflns_odcompleteness_completeness 99.88
_reflns_odcompleteness_iscentric 1
_reflns_odcompleteness_theta 70.93
_olex2_refinement_description
;
1. Fixed Uiso
 At 1.2 times of:
  All C(H) groups, All C(H,H) groups
2.a Ternary CH refined with riding coordinates:
 C27(H27)
2.b Secondary CH2 refined with riding coordinates:
 C5(H5A,H5B)
2.c Aromatic/amide H refined with riding coordinates:
 C9(H9), C14(H14), C17(H17), C19(H19), C21(H21), C26(H26), C30(H30), C32(H32),
 C34(H34), C35(H35), C38(H38), C39(H39), C42(H42)
;
_olex2_submission_special_instructions 'No special instructions were received'
_oxdiff_exptl_absorpt_empirical_details
;
Empirical correction (ABSPACK) includes:
- Absorption correction using spherical harmonics
- Frame scaling
;
_oxdiff_exptl_absorpt_empirical_full_max 1.408
_oxdiff_exptl_absorpt_empirical_full_min 0.858

loop_
_space_group_symop_operation_xyz
'x, y, z'
'-x, -y, -z'

loop_
_atom_site_label
_atom_site_type_symbol
_atom_site_fract_x
_atom_site_fract_y
_atom_site_fract_z
_atom_site_U_iso_or_equiv
_atom_site_adp_type
_atom_site_occupancy
_atom_site_site_symmetry_order
_atom_site_calc_flag
_atom_site_refinement_flags_posn
Br1 Br 0.13303(2) 1.34052(2) 0.95171(2) 0.02498(7) Uani 1 1 d .
F2 F 0.31475(12) 0.62344(11) 0.81841(9) 0.0248(2) Uani 1 1 d .
F3 F 0.51616(11) 0.67441(12) 0.70522(11) 0.0279(2) Uani 1 1 d .
F6 F 0.39861(12) 0.51622(11) 0.64457(10) 0.0286(3) Uani 1 1 d .
C8 C 0.17687(19) 1.16673(18) 0.85584(16) 0.0174(3) Uani 1 1 d .
C2 C 0.27671(18) 0.77017(18) 0.63907(15) 0.0159(3) Uani 1 1 d .
C3 C 0.10151(18) 0.77777(17) 0.49731(16) 0.0155(3) Uani 1 1 d .
C5 C 0.35701(18) 0.79584(19) 0.50732(16) 0.0176(3) Uani 1 1 d .
H5A H 0.4264 0.8661 0.5071 0.021 Uiso 1 1 calc R
H5B H 0.4169 0.7019 0.4709 0.021 Uiso 1 1 calc R
C7 C 0.24151(18) 0.91062(17) 0.71733(15) 0.0153(3) Uani 1 1 d .
C9 C 0.0315(2) 0.64958(18) 0.68660(17) 0.0194(4) Uani 1 1 d .
H9 H 0.0518 0.6136 0.7648 0.023 Uiso 1 1 calc R
C11 C 0.13093(18) 0.72559(17) 0.61261(16) 0.0158(3) Uani 1 1 d .
C14 C 0.31914(19) 1.12834(19) 0.78275(16) 0.0197(4) Uani 1 1 d .
H14 H 0.3936 1.1882 0.7796 0.024 Uiso 1 1 calc R
C16 C 0.26910(18) 0.84932(18) 0.29971(16) 0.0171(3) Uani 1 1 d .
C17 C 0.06765(19) 1.08034(18) 0.86216(16) 0.0182(3) Uani 1 1 d .
H17 H -0.0288 1.1080 0.9129 0.022 Uiso 1 1 calc R
C19 C -0.02777(19) 0.75446(18) 0.45371(17) 0.0192(4) Uani 1 1 d .
H19 H -0.0472 0.7889 0.3749 0.023 Uiso 1 1 calc R
C21 C -0.0987(2) 0.62752(19) 0.64305(17) 0.0219(4) Uani 1 1 d .
H21 H -0.1681 0.5764 0.6924 0.026 Uiso 1 1 calc R
C23 C 0.3756(2) 0.64626(19) 0.70187(17) 0.0206(4) Uani 1 1 d .
C26 C -0.12813(19) 0.67950(19) 0.52803(18) 0.0221(4) Uani 1 1 d .
H26 H -0.2174 0.6637 0.4999 0.027 Uiso 1 1 calc R
C27 C 0.22410(18) 0.86031(18) 0.43682(15) 0.0160(3) Uani 1 1 d .
H27 H 0.1887 0.9670 0.4580 0.019 Uiso 1 1 calc R
C30 C 0.34985(19) 1.00008(19) 0.71431(16) 0.0188(4) Uani 1 1 d .
H30 H 0.4468 0.9726 0.6643 0.023 Uiso 1 1 calc R
C32 C 0.28227(18) 0.97594(19) 0.22895(17) 0.0192(4) Uani 1 1 d .
H32 H 0.2584 1.0697 0.2670 0.023 Uiso 1 1 calc R
C34 C 0.3300(2) 0.9663(2) 0.10323(17) 0.0230(4) Uani 1 1 d .
H34 H 0.3394 1.0532 0.0564 0.028 Uiso 1 1 calc R
C35 C 0.10082(18) 0.95210(18) 0.79314(15) 0.0163(3) Uani 1 1 d .
H35 H 0.0264 0.8919 0.7978 0.020 Uiso 1 1 calc R
C38 C 0.30403(19) 0.71283(19) 0.24131(17) 0.0203(4) Uani 1 1 d .
H38 H 0.2959 0.6256 0.2880 0.024 Uiso 1 1 calc R
C39 C 0.3639(2) 0.8305(2) 0.04620(17) 0.0252(4) Uani 1 1 d .
H39 H 0.3959 0.8241 -0.0396 0.030 Uiso 1 1 calc R
C42 C 0.3505(2) 0.7035(2) 0.11555(18) 0.0246(4) Uani 1 1 d .
H42 H 0.3732 0.6102 0.0769 0.029 Uiso 1 1 calc R

loop_
_atom_site_aniso_label
_atom_site_aniso_U_11
_atom_site_aniso_U_22
_atom_site_aniso_U_33
_atom_site_aniso_U_23
_atom_site_aniso_U_13
_atom_site_aniso_U_12
Br1 0.03146(12) 0.01879(10) 0.02384(12) -0.00518(7) -0.00180(8) -0.00404(7)
F2 0.0308(5) 0.0245(5) 0.0186(6) 0.0042(4) -0.0063(4) -0.0033(4)
F3 0.0172(5) 0.0323(6) 0.0339(7) 0.0010(5) -0.0087(5) -0.0007(4)
F6 0.0335(6) 0.0195(5) 0.0303(6) -0.0057(5) -0.0089(5) 0.0046(4)
C8 0.0230(8) 0.0162(8) 0.0127(8) -0.0008(6) -0.0051(7) -0.0008(6)
C2 0.0156(8) 0.0176(8) 0.0145(9) 0.0005(7) -0.0020(6) -0.0032(6)
C3 0.0164(8) 0.0141(7) 0.0146(9) -0.0033(6) 0.0003(6) -0.0015(6)
C5 0.0152(8) 0.0220(8) 0.0154(9) -0.0015(7) -0.0006(7) -0.0041(6)
C7 0.0158(7) 0.0168(8) 0.0132(8) 0.0011(6) -0.0037(6) -0.0020(6)
C9 0.0235(8) 0.0159(8) 0.0181(9) -0.0002(7) -0.0004(7) -0.0044(6)
C11 0.0169(8) 0.0147(7) 0.0151(9) -0.0033(6) -0.0012(7) -0.0020(6)
C14 0.0199(8) 0.0207(8) 0.0203(9) 0.0017(7) -0.0051(7) -0.0072(7)
C16 0.0129(7) 0.0214(8) 0.0173(9) 0.0004(7) -0.0028(6) -0.0036(6)
C17 0.0162(8) 0.0206(8) 0.0164(9) 0.0007(7) -0.0012(7) -0.0013(6)
C19 0.0174(8) 0.0202(8) 0.0195(9) -0.0027(7) -0.0036(7) -0.0016(6)
C21 0.0219(8) 0.0187(8) 0.0248(10) -0.0028(7) 0.0033(7) -0.0083(7)
C23 0.0213(8) 0.0206(8) 0.0196(10) -0.0018(7) -0.0050(7) -0.0013(7)
C26 0.0171(8) 0.0233(9) 0.0268(10) -0.0075(7) -0.0019(7) -0.0054(7)
C27 0.0163(8) 0.0167(8) 0.0151(9) -0.0011(6) -0.0015(6) -0.0039(6)
C30 0.0149(8) 0.0236(8) 0.0174(9) 0.0000(7) -0.0013(7) -0.0037(6)
C32 0.0153(8) 0.0206(8) 0.0222(10) 0.0020(7) -0.0040(7) -0.0044(6)
C34 0.0190(8) 0.0310(9) 0.0207(10) 0.0072(8) -0.0060(7) -0.0085(7)
C35 0.0161(8) 0.0187(8) 0.0144(9) 0.0014(7) -0.0028(6) -0.0042(6)
C38 0.0219(8) 0.0208(8) 0.0188(9) -0.0005(7) -0.0023(7) -0.0060(7)
C39 0.0199(8) 0.0425(11) 0.0149(9) 0.0011(8) -0.0028(7) -0.0101(8)
C42 0.0229(9) 0.0295(9) 0.0219(10) -0.0084(8) -0.0013(7) -0.0068(7)

loop_
_atom_type_symbol
_atom_type_description
_atom_type_scat_dispersion_real
_atom_type_scat_dispersion_imag
_atom_type_scat_source
C C 0.0181 0.0091 'International Tables Vol C Tables 4.2.6.8 and 6.1.1.4'
H H 0.0000 0.0000 'International Tables Vol C Tables 4.2.6.8 and 6.1.1.4'
Br Br -0.6763 1.2805 'International Tables Vol C Tables 4.2.6.8 and 6.1.1.4'
F F 0.0727 0.0534 'International Tables Vol C Tables 4.2.6.8 and 6.1.1.4'

loop_
_geom_angle_atom_site_label_1
_geom_angle_atom_site_label_2
_geom_angle_atom_site_label_3
_geom_angle
C14 C8 Br1 119.20(13)
C17 C8 Br1 119.25(13)
C17 C8 C14 121.54(16)
C7 C2 C5 112.28(13)
C11 C2 C5 100.75(13)
C11 C2 C7 112.27(13)
C23 C2 C5 110.37(13)
C23 C2 C7 109.18(14)
C23 C2 C11 111.81(14)
C11 C3 C27 110.51(14)
C19 C3 C11 120.62(15)
C19 C3 C27 128.85(16)
C27 C5 C2 104.39(13)
C30 C7 C2 120.90(15)
C35 C7 C2 121.02(14)
C35 C7 C30 118.08(16)
C11 C9 C21 118.45(17)
C3 C11 C2 109.80(14)
C9 C11 C2 129.37(16)
C9 C11 C3 120.79(16)
C8 C14 C30 118.43(16)
C32 C16 C27 120.29(15)
C32 C16 C38 118.47(16)
C38 C16 C27 121.19(15)
C8 C17 C35 119.13(16)
C3 C19 C26 118.68(17)
C26 C21 C9 120.81(16)
F2 C23 F3 106.20(14)
F2 C23 F6 106.57(14)
F2 C23 C2 113.00(14)
F3 C23 C2 111.90(14)
F6 C23 F3 106.29(14)
F6 C23 C2 112.39(14)
C21 C26 C19 120.65(16)
C3 C27 C5 101.04(13)
C16 C27 C3 117.67(14)
C16 C27 C5 113.44(13)
C14 C30 C7 121.66(16)
C34 C32 C16 120.76(17)
C39 C34 C32 120.30(17)
C17 C35 C7 121.14(15)
C42 C38 C16 120.72(16)
C34 C39 C42 119.54(17)
C38 C42 C39 120.21(17)

loop_
_geom_bond_atom_site_label_1
_geom_bond_atom_site_label_2
_geom_bond_distance
Br1 C8 1.9038(17)
F2 C23 1.346(2)
F3 C23 1.353(2)
F6 C23 1.348(2)
C8 C14 1.391(2)
C8 C17 1.381(2)
C2 C5 1.554(2)
C2 C7 1.544(2)
C2 C11 1.532(2)
C2 C23 1.523(2)
C3 C11 1.396(2)
C3 C19 1.393(2)
C3 C27 1.522(2)
C5 C27 1.545(2)
C7 C30 1.399(2)
C7 C35 1.396(2)
C9 C11 1.394(2)
C9 C21 1.396(2)
C14 C30 1.392(2)
C16 C27 1.513(2)
C16 C32 1.397(2)
C16 C38 1.399(2)
C17 C35 1.394(2)
C19 C26 1.395(2)
C21 C26 1.393(3)
C32 C34 1.393(3)
C34 C39 1.386(3)
C38 C42 1.392(3)
C39 C42 1.393(3)
